data_1527091
loop_
_publ_author_name
'Asbrink, S.'
'Friberg, S.'
'Magneli, A.'
'Andersson, G.'

_publ_section_title
;
 Note on the crystal structure of trivanadium pentoxide
;
_journal_name_full 'Acta Chemica Scandinavica (1-27,1973-42,1988)'
_journal_page_first 603
_journal_page_last 603
_journal_volume 13
_journal_year 1959
_chemical_formula_sum 'O5 V3'
_chemical_name_systematic 'V3 O5'
_space_group_IT_number 9
_symmetry_space_group_name_Hall 'C -2yc'
_symmetry_space_group_name_H-M 'C 1 c 1'
_cell_angle_alpha 90
_cell_angle_beta 138.8
_cell_angle_gamma 90
_cell_formula_units_Z 4
_cell_length_a 9.98
_cell_length_b 5.03
_cell_length_c 9.84
_cell_volume 325.368
_citation_journal_id_ASTM ACSAA4
_cod_data_source_file Asbrink_ACSAA4_1959_1728.cif
_cod_data_source_block O5V3
_cod_original_cell_volume 325.3676
_cod_database_code 1527091

loop_
_symmetry_equiv_pos_as_xyz
x,y,z
x,-y,z+1/2
x+1/2,y+1/2,z
x+1/2,-y+1/2,z+1/2

loop_
_atom_site_label
_atom_site_type_symbol
_atom_site_fract_x
_atom_site_fract_y
_atom_site_fract_z
_atom_site_occupancy
_atom_site_U_iso_or_equiv
V3 V+3 0 0.75 0.25 1 0.0
O3 O-2 0.361 0.9 0.189 1 0.0
V1 V+3 0.088 0.25 0.464 1 0.0
O5 O-2 0.25 0.4 0 1 0.0
O1 O-2 0.044 0.6 0.102 1 0.0
O2 O-2 0.139 0.1 0.311 1 0.0
V2 V+3 0.412 0.25 0.536 1 0.0
O4 O-2 0.456 0.4 0.398 1 0.0
